data_4133002
loop_
_publ_author_name
'Liu, Siyuan'
'L\'egar\'e, Marc-Andr\'e'
'Hofmann, Alexander'
'Braunschweig, Holger'

_publ_section_title
;
 A Boradiselenirane and a Boraditellurirane: Isolable Heavy Analogs of
 Dioxiranes and Dithiiranes.
;
_journal_issue 36
_journal_name_full 'Journal of the American Chemical Society'
_journal_page_first 11223
_journal_page_last 11226
_journal_paper_doi 10.1021/jacs.8b07829
_journal_volume 140
_journal_year 2018
_chemical_formula_moiety 'C9 H17 B N2 Se'
_chemical_formula_sum 'C9 H17 B N2 Se'
_chemical_formula_weight 243.01
_space_group_crystal_system monoclinic
_space_group_IT_number 14
_space_group_name_Hall '-P 2yn'
_space_group_name_H-M_alt 'P 1 21/n 1'
_atom_sites_solution_hydrogens geom
_atom_sites_solution_primary iterative
_atom_sites_solution_secondary difmap
_audit_creation_method SHELXL-2016/6
_cell_angle_alpha 90
_cell_angle_beta 108.23(4)
_cell_angle_gamma 90
_cell_formula_units_Z 4
_cell_length_a 12.404(7)
_cell_length_b 7.679(4)
_cell_length_c 12.800(7)
_cell_measurement_reflns_used 1888
_cell_measurement_temperature 100(2)
_cell_measurement_theta_max 23.77
_cell_measurement_theta_min 2.76
_cell_volume 1158.0(11)
_computing_cell_refinement 'Saint+ ver. V8.38A (Bruker AXS)'
_computing_data_collection 'APEX2 ver. 2014.9 (Bruker AXS)'
_computing_data_reduction 'Saint+ ver. V8.38A (Bruker AXS)'
_computing_molecular_graphics 'ShelXLe (Huebschle et all, 2011)'
_computing_publication_material 'SHELXL-2016/6 (Sheldrick, 2016)'
_computing_structure_refinement 'SHELXL-2016/6 (Sheldrick, 2016)'
_computing_structure_solution 'SHELXT (Sheldrick, 2014)'
_diffrn_ambient_temperature 100(2)
_diffrn_detector 'CCD area detector (Apex2)'
_diffrn_detector_area_resol_mean 8.333
_diffrn_measured_fraction_theta_full 1.000
_diffrn_measured_fraction_theta_max 1.000
_diffrn_measurement_device_type 'Bruker X8-APEX II'
_diffrn_measurement_method '\f and \w scans'
_diffrn_radiation_monochromator 'multi-layer mirror'
_diffrn_radiation_type MoK\a
_diffrn_radiation_wavelength 0.71073
_diffrn_reflns_av_R_equivalents 0.0918
_diffrn_reflns_av_unetI/netI 0.0815
_diffrn_reflns_Laue_measured_fraction_full 1.000
_diffrn_reflns_Laue_measured_fraction_max 1.000
_diffrn_reflns_limit_h_max 15
_diffrn_reflns_limit_h_min -15
_diffrn_reflns_limit_k_max 8
_diffrn_reflns_limit_k_min -9
_diffrn_reflns_limit_l_max 15
_diffrn_reflns_limit_l_min -15
_diffrn_reflns_number 11282
_diffrn_reflns_point_group_measured_fraction_full 1.000
_diffrn_reflns_point_group_measured_fraction_max 1.000
_diffrn_reflns_theta_full 26.000
_diffrn_reflns_theta_max 26.020
_diffrn_reflns_theta_min 1.996
_diffrn_source 'rotating-anode (Nonius FR-591)'
_exptl_absorpt_coefficient_mu 3.202
_exptl_absorpt_correction_T_max 0.5867
_exptl_absorpt_correction_T_min 0.3044
_exptl_absorpt_correction_type multi-scan
_exptl_absorpt_process_details 'SadAbs 2016/2 (Bruker AXS)'
_exptl_crystal_colour colourless
_exptl_crystal_density_diffrn 1.394
_exptl_crystal_description needle
_exptl_crystal_F_000 496
_exptl_crystal_size_max 0.52
_exptl_crystal_size_mid 0.218
_exptl_crystal_size_min 0.144
_refine_diff_density_max 0.844
_refine_diff_density_min -0.752
_refine_diff_density_rms 0.096
_refine_ls_extinction_method none
_refine_ls_goodness_of_fit_ref 1.031
_refine_ls_hydrogen_treatment constr
_refine_ls_matrix_type full
_refine_ls_number_parameters 123
_refine_ls_number_reflns 2281
_refine_ls_number_restraints 0
_refine_ls_restrained_S_all 1.031
_refine_ls_R_factor_all 0.0559
_refine_ls_R_factor_gt 0.0370
_refine_ls_shift/su_max 0.001
_refine_ls_shift/su_mean 0.000
_refine_ls_structure_factor_coef Fsqd
_refine_ls_weighting_details 'w=1/[\s^2^(Fo^2^)] where P=(Fo^2^+2Fc^2^)/3'
_refine_ls_weighting_scheme calc
_refine_ls_wR_factor_gt 0.0810
_refine_ls_wR_factor_ref 0.0877
_reflns_Friedel_coverage 0.000
_reflns_number_gt 1823
_reflns_number_total 2281
_reflns_threshold_expression 'I > 2\s(I)'
_cod_data_source_file ja8b07829_si_006.cif
_cod_data_source_block AlHo067_a
_cod_original_cell_volume 1157.9(11)
_cod_original_sg_symbol_H-M 'P 21/n'
_cod_database_code 4133002
_shelx_shelxl_version_number 2016/6
_shelx_space_group_comment
;
The symmetry employed for this shelxl refinement is uniquely defined
by the following loop, which should always be used as a source of
symmetry information in preference to the above space-group names.
They are only intended as comments.
;
_shelx_estimated_absorpt_t_min 0.287
_shelx_estimated_absorpt_t_max 0.656

loop_
_space_group_symop_operation_xyz
'x, y, z'
'-x+1/2, y+1/2, -z+1/2'
'-x, -y, -z'
'x-1/2, -y-1/2, z-1/2'

loop_
_atom_site_label
_atom_site_type_symbol
_atom_site_fract_x
_atom_site_fract_y
_atom_site_fract_z
_atom_site_U_iso_or_equiv
_atom_site_adp_type
_atom_site_occupancy
_atom_site_site_symmetry_order
_atom_site_calc_flag
_atom_site_refinement_flags_posn
_atom_site_refinement_flags_adp
Se1 Se 0.60496(3) 0.90994(4) 0.68703(3) 0.01699(13) Uani 1 1 d . .
B1 B 0.4827(3) 0.7963(4) 0.7145(3) 0.0153(8) Uani 1 1 d . .
C1_1 C 0.4184(3) 0.8489(4) 0.7991(3) 0.0166(7) Uani 1 1 d . .
C2_1 C 0.4568(3) 1.0267(4) 0.8521(3) 0.0205(8) Uani 1 1 d . .
H2A_1 H 0.438024 1.117103 0.795264 0.031 Uiso 1 1 calc R U
H2B_1 H 0.538997 1.025071 0.888703 0.031 Uiso 1 1 calc R U
H2C_1 H 0.417899 1.051477 0.906374 0.031 Uiso 1 1 calc R U
C3_1 C 0.2894(3) 0.8568(4) 0.7416(3) 0.0218(8) Uani 1 1 d . .
H3A_1 H 0.272719 0.943337 0.682404 0.033 Uiso 1 1 calc R U
H3B_1 H 0.251241 0.889737 0.795084 0.033 Uiso 1 1 calc R U
H3C_1 H 0.262197 0.742259 0.710640 0.033 Uiso 1 1 calc R U
C4_1 C 0.4402(3) 0.7099(4) 0.8906(3) 0.0209(8) Uani 1 1 d . .
H4A_1 H 0.414571 0.595971 0.857634 0.031 Uiso 1 1 calc R U
H4B_1 H 0.398406 0.740641 0.941493 0.031 Uiso 1 1 calc R U
H4C_1 H 0.521634 0.704796 0.930837 0.031 Uiso 1 1 calc R U
C1_2 C 0.4424(3) 0.6224(4) 0.6434(3) 0.0141(7) Uani 1 1 d . .
N1_2 N 0.3628(2) 0.6092(3) 0.5446(2) 0.0167(6) Uani 1 1 d . .
C2_2 C 0.3583(3) 0.4408(4) 0.5044(3) 0.0220(8) Uani 1 1 d . .
H2_2 H 0.309617 0.398899 0.436093 0.026 Uiso 1 1 calc R U
N2_2 N 0.4874(2) 0.4613(3) 0.6666(2) 0.0174(6) Uani 1 1 d . .
C3_2 C 0.4361(3) 0.3483(4) 0.5810(3) 0.0202(8) Uani 1 1 d . .
H3_2 H 0.452867 0.228135 0.577206 0.024 Uiso 1 1 calc R U
C4_2 C 0.2965(3) 0.7545(4) 0.4829(3) 0.0242(8) Uani 1 1 d . .
H4A_2 H 0.266324 0.723090 0.404925 0.036 Uiso 1 1 calc R U
H4B_2 H 0.345195 0.857365 0.491078 0.036 Uiso 1 1 calc R U
H4C_2 H 0.233497 0.780354 0.511327 0.036 Uiso 1 1 calc R U
C5_2 C 0.5834(3) 0.4171(4) 0.7626(3) 0.0230(8) Uani 1 1 d . .
H5A_2 H 0.610050 0.299490 0.753785 0.035 Uiso 1 1 calc R U
H5B_2 H 0.559655 0.421228 0.828766 0.035 Uiso 1 1 calc R U
H5C_2 H 0.644987 0.500690 0.769839 0.035 Uiso 1 1 calc R U

loop_
_atom_site_aniso_label
_atom_site_aniso_U_11
_atom_site_aniso_U_22
_atom_site_aniso_U_33
_atom_site_aniso_U_23
_atom_site_aniso_U_13
_atom_site_aniso_U_12
Se1 0.0192(2) 0.01352(19) 0.01837(19) -0.00226(13) 0.00601(14) -0.00250(14)
B1 0.016(2) 0.0108(17) 0.0144(18) 0.0028(14) -0.0022(16) 0.0028(14)
C1_1 0.0216(19) 0.0125(15) 0.0148(17) -0.0024(12) 0.0043(15) -0.0014(13)
C2_1 0.029(2) 0.0159(16) 0.0180(17) -0.0072(13) 0.0088(16) -0.0015(15)
C3_1 0.023(2) 0.0199(17) 0.0212(19) -0.0015(14) 0.0058(16) 0.0009(14)
C4_1 0.027(2) 0.0204(17) 0.0142(17) 0.0000(13) 0.0046(15) -0.0022(15)
C1_2 0.0149(17) 0.0146(16) 0.0139(16) -0.0030(12) 0.0060(14) -0.0023(12)
N1_2 0.0187(15) 0.0171(13) 0.0141(14) -0.0027(11) 0.0047(12) -0.0022(11)
C2_2 0.027(2) 0.0228(18) 0.0195(18) -0.0090(14) 0.0122(16) -0.0099(15)
N2_2 0.0201(16) 0.0121(13) 0.0204(15) -0.0021(11) 0.0070(13) 0.0005(11)
C3_2 0.026(2) 0.0138(15) 0.026(2) -0.0078(14) 0.0156(17) -0.0077(14)
C4_2 0.024(2) 0.0282(18) 0.0148(17) 0.0037(15) -0.0021(16) 0.0019(16)
C5_2 0.022(2) 0.0143(16) 0.029(2) 0.0030(14) 0.0026(16) 0.0027(14)

loop_
_atom_type_symbol
_atom_type_description
_atom_type_scat_dispersion_real
_atom_type_scat_dispersion_imag
_atom_type_scat_source
C C 0.0033 0.0016 'International Tables Vol C Tables 4.2.6.8 and 6.1.1.4'
H H 0.0000 0.0000 'International Tables Vol C Tables 4.2.6.8 and 6.1.1.4'
B B 0.0013 0.0007 'International Tables Vol C Tables 4.2.6.8 and 6.1.1.4'
N N 0.0061 0.0033 'International Tables Vol C Tables 4.2.6.8 and 6.1.1.4'
Se Se -0.0929 2.2259 'International Tables Vol C Tables 4.2.6.8 and 6.1.1.4'

loop_
_exptl_crystal_face_index_h
_exptl_crystal_face_index_k
_exptl_crystal_face_index_l
_exptl_crystal_face_perp_dist
-1.00 0.00 -2.00 0.0720
1.00 0.00 2.00 0.0510
0.00 -2.00 1.00 0.2270
0.00 2.00 -1.00 0.2240
-1.00 -1.00 -2.00 0.1960
1.00 1.00 2.00 0.1300
0.00 1.00 -1.00 0.1960
0.00 -1.00 1.00 0.1870
1.00 1.00 -2.00 0.1500
1.00 0.00 -2.00 0.0530
-1.00 0.00 2.00 0.0880
1.00 0.00 -1.00 0.0510
-1.00 0.00 1.00 0.0920

loop_
_geom_angle_atom_site_label_1
_geom_angle_atom_site_label_2
_geom_angle_atom_site_label_3
_geom_angle
C1_1 B1 C1_2 117.7(3)
C1_1 B1 Se1 128.2(2)
C1_2 B1 Se1 114.0(3)
C2_1 C1_1 C3_1 108.0(3)
C2_1 C1_1 C4_1 108.8(3)
C3_1 C1_1 C4_1 107.4(3)
C2_1 C1_1 B1 112.1(3)
C3_1 C1_1 B1 110.7(3)
C4_1 C1_1 B1 109.6(3)
C1_1 C2_1 H2A_1 109.5
C1_1 C2_1 H2B_1 109.5
H2A_1 C2_1 H2B_1 109.5
C1_1 C2_1 H2C_1 109.5
H2A_1 C2_1 H2C_1 109.5
H2B_1 C2_1 H2C_1 109.5
C1_1 C3_1 H3A_1 109.5
C1_1 C3_1 H3B_1 109.5
H3A_1 C3_1 H3B_1 109.5
C1_1 C3_1 H3C_1 109.5
H3A_1 C3_1 H3C_1 109.5
H3B_1 C3_1 H3C_1 109.5
C1_1 C4_1 H4A_1 109.5
C1_1 C4_1 H4B_1 109.5
H4A_1 C4_1 H4B_1 109.5
C1_1 C4_1 H4C_1 109.5
H4A_1 C4_1 H4C_1 109.5
H4B_1 C4_1 H4C_1 109.5
N1_2 C1_2 N2_2 105.6(3)
N1_2 C1_2 B1 127.1(3)
N2_2 C1_2 B1 127.1(3)
C1_2 N1_2 C2_2 110.6(3)
C1_2 N1_2 C4_2 125.1(3)
C2_2 N1_2 C4_2 124.1(3)
C3_2 C2_2 N1_2 106.6(3)
C3_2 C2_2 H2_2 126.7
N1_2 C2_2 H2_2 126.7
C1_2 N2_2 C3_2 110.1(3)
C1_2 N2_2 C5_2 124.8(3)
C3_2 N2_2 C5_2 124.9(3)
C2_2 C3_2 N2_2 107.0(3)
C2_2 C3_2 H3_2 126.5
N2_2 C3_2 H3_2 126.5
N1_2 C4_2 H4A_2 109.5
N1_2 C4_2 H4B_2 109.5
H4A_2 C4_2 H4B_2 109.5
N1_2 C4_2 H4C_2 109.5
H4A_2 C4_2 H4C_2 109.5
H4B_2 C4_2 H4C_2 109.5
N2_2 C5_2 H5A_2 109.5
N2_2 C5_2 H5B_2 109.5
H5A_2 C5_2 H5B_2 109.5
N2_2 C5_2 H5C_2 109.5
H5A_2 C5_2 H5C_2 109.5
H5B_2 C5_2 H5C_2 109.5

loop_
_geom_bond_atom_site_label_1
_geom_bond_atom_site_label_2
_geom_bond_distance
Se1 B1 1.876(4)
B1 C1_1 1.585(5)
B1 C1_2 1.605(4)
C1_1 C2_1 1.533(4)
C1_1 C3_1 1.538(5)
C1_1 C4_1 1.545(4)
C2_1 H2A_1 0.9800
C2_1 H2B_1 0.9800
C2_1 H2C_1 0.9800
C3_1 H3A_1 0.9800
C3_1 H3B_1 0.9800
C3_1 H3C_1 0.9800
C4_1 H4A_1 0.9800
C4_1 H4B_1 0.9800
C4_1 H4C_1 0.9800
C1_2 N1_2 1.343(4)
C1_2 N2_2 1.352(4)
N1_2 C2_2 1.386(4)
N1_2 C4_2 1.462(4)
C2_2 C3_2 1.344(5)
C2_2 H2_2 0.9500
N2_2 C3_2 1.387(4)
N2_2 C5_2 1.458(4)
C3_2 H3_2 0.9500
C4_2 H4A_2 0.9800
C4_2 H4B_2 0.9800
C4_2 H4C_2 0.9800
C5_2 H5A_2 0.9800
C5_2 H5B_2 0.9800
C5_2 H5C_2 0.9800

loop_
_geom_torsion_atom_site_label_1
_geom_torsion_atom_site_label_2
_geom_torsion_atom_site_label_3
_geom_torsion_atom_site_label_4
_geom_torsion
C1_2 B1 C1_1 C2_1 -173.9(3)
Se1 B1 C1_1 C2_1 7.4(4)
C1_2 B1 C1_1 C3_1 -53.2(4)
Se1 B1 C1_1 C3_1 128.1(3)
C1_2 B1 C1_1 C4_1 65.1(4)
Se1 B1 C1_1 C4_1 -113.5(3)
C1_1 B1 C1_2 N1_2 90.3(4)
Se1 B1 C1_2 N1_2 -90.9(4)
C1_1 B1 C1_2 N2_2 -95.2(4)
Se1 B1 C1_2 N2_2 83.6(4)
N2_2 C1_2 N1_2 C2_2 -0.8(4)
B1 C1_2 N1_2 C2_2 174.7(3)
N2_2 C1_2 N1_2 C4_2 -175.9(3)
B1 C1_2 N1_2 C4_2 -0.4(5)
C1_2 N1_2 C2_2 C3_2 0.6(4)
C4_2 N1_2 C2_2 C3_2 175.8(3)
N1_2 C1_2 N2_2 C3_2 0.6(4)
B1 C1_2 N2_2 C3_2 -174.8(3)
N1_2 C1_2 N2_2 C5_2 175.1(3)
B1 C1_2 N2_2 C5_2 -0.4(5)
N1_2 C2_2 C3_2 N2_2 -0.2(4)
C1_2 N2_2 C3_2 C2_2 -0.3(4)
C5_2 N2_2 C3_2 C2_2 -174.7(3)
